data_4320071
loop_
_publ_author_name
'Booyong S. Lim'
'Dmitry V. Fomitchev'
'R. H. Holm'

_publ_contact_author
;
       R.H. Holm
       Department of Chemistry and Chemical Biology
       Harvard University
       Cambridge, MA 02138
       USA
;
_publ_contact_author_email holm@chemistry.harvard.edu
_publ_contact_author_fax '+1 (617) 496-9289'
_publ_contact_author_phone '+1 (617) 495-0853'
_publ_section_title
;
 Nickel Dithiolenes Revisited: Structures and Electron Distribution from
 Density Functional Theory for the Three-Member Electron-Transfer Series
 [Ni(S2C2Me2)2]0,1-,2-
;
_journal_name_full 'Inorganic Chemistry'
_journal_page_first 4257
_journal_page_last 4262
_journal_paper_doi 10.1021/ic010138y
_journal_volume 40
_journal_year 2001
_chemical_formula_sum 'C24 H52 N2 Ni S4'
_chemical_formula_weight 555.63
_chemical_name_systematic
; 
 ? 
;
_space_group_IT_number 2
_symmetry_cell_setting triclinic
_symmetry_space_group_name_Hall '-P 1'
_symmetry_space_group_name_H-M 'P -1'
_atom_sites_solution_hydrogens geom
_atom_sites_solution_primary direct
_atom_sites_solution_secondary difmap
_audit_creation_method SHELXL-97
_cell_angle_alpha 109.155(2)
_cell_angle_beta 94.881(2)
_cell_angle_gamma 101.8740(10)
_cell_formula_units_Z 5
_cell_length_a 8.9920(7)
_cell_length_b 18.9047(15)
_cell_length_c 24.5030(18)
_cell_measurement_temperature 293(2)
_cell_volume 3797.7(5)
_computing_cell_refinement SMART
_computing_data_collection SMART
_computing_data_reduction SAINT
_computing_molecular_graphics SHELXTL
_computing_publication_material 'SHELXL-97 (Sheldrick, 1997)'
_computing_structure_refinement 'SHELXL-97 (Sheldrick, 1997)'
_computing_structure_solution 'SHELXS-97 (Sheldrick, 1990)'
_diffrn_ambient_temperature 213(2)
_diffrn_measured_fraction_theta_full 0.864
_diffrn_measured_fraction_theta_max 0.864
_diffrn_measurement_device_type 'Bruker SMART CCD area detector system'
_diffrn_measurement_method 'rotation around \o axis, 0.3 deg/frame'
_diffrn_radiation_monochromator graphite
_diffrn_radiation_source 'fine-focus sealed tube'
_diffrn_radiation_type MoK\a
_diffrn_radiation_wavelength 0.71073
_diffrn_reflns_av_R_equivalents 0.0230
_diffrn_reflns_av_sigmaI/netI 0.0475
_diffrn_reflns_limit_h_max 8
_diffrn_reflns_limit_h_min -11
_diffrn_reflns_limit_k_max 24
_diffrn_reflns_limit_k_min -23
_diffrn_reflns_limit_l_max 31
_diffrn_reflns_limit_l_min -20
_diffrn_reflns_number 24161
_diffrn_reflns_theta_full 27.74
_diffrn_reflns_theta_max 27.74
_diffrn_reflns_theta_min 1.18
_exptl_absorpt_coefficient_mu 0.928
_exptl_absorpt_correction_type empirical
_exptl_absorpt_process_details 'performed by SADABS'
_exptl_crystal_density_diffrn 1.215
_exptl_crystal_density_method 'not measured'
_exptl_crystal_F_000 1510
_exptl_crystal_size_max 0.25
_exptl_crystal_size_mid 0.10
_exptl_crystal_size_min 0.08
_refine_diff_density_max 0.442
_refine_diff_density_min -0.294
_refine_diff_density_rms 0.051
_refine_ls_extinction_method none
_refine_ls_goodness_of_fit_ref 1.004
_refine_ls_hydrogen_treatment mixed
_refine_ls_matrix_type full
_refine_ls_number_parameters 704
_refine_ls_number_reflns 15462
_refine_ls_number_restraints 0
_refine_ls_restrained_S_all 1.004
_refine_ls_R_factor_all 0.0592
_refine_ls_R_factor_gt 0.0368
_refine_ls_shift/su_max 0.002
_refine_ls_shift/su_mean 0.000
_refine_ls_structure_factor_coef Fsqd
_refine_ls_weighting_details 'calc w=1/[\s^2^(Fo^2^)+(0.0450P)^2^+0.0000P] where P=(Fo^2^+2Fc^2^)/3'
_refine_ls_weighting_scheme calc
_refine_ls_wR_factor_gt 0.0864
_refine_ls_wR_factor_ref 0.0957
_reflns_number_gt 10690
_reflns_number_total 15462
_reflns_threshold_expression >2sigma(I)
_cod_data_source_file ic010138y_3.cif
_cod_data_source_block bsl85:(Et4N)2[Ni(S2C2Me2)2]
_cod_database_code 4320071

loop_
_symmetry_equiv_pos_as_xyz
'x, y, z'
'-x, -y, -z'

loop_
_atom_site_label
_atom_site_type_symbol
_atom_site_fract_x
_atom_site_fract_y
_atom_site_fract_z
_atom_site_U_iso_or_equiv
_atom_site_adp_type
_atom_site_occupancy
_atom_site_symmetry_multiplicity
_atom_site_calc_flag
_atom_site_refinement_flags
_atom_site_disorder_assembly
_atom_site_disorder_group
Ni1 Ni 0.5000 0.5000 0.0000 0.03448(11) Uani 1 2 d S . .
Ni2 Ni 1.33808(4) 0.923064(18) 0.821038(13) 0.03840(9) Uani 1 1 d . . .
Ni3 Ni 2.16533(4) 0.65721(2) 0.398810(14) 0.04598(10) Uani 1 1 d . . .
S1 S 0.40100(8) 0.43512(4) 0.05272(3) 0.04391(16) Uani 1 1 d . . .
S2 S 0.47045(7) 0.60607(4) 0.06359(3) 0.04133(15) Uani 1 1 d . . .
S3 S 1.37538(8) 0.89892(4) 0.73070(3) 0.04527(16) Uani 1 1 d . . .
S4 S 1.45956(8) 1.04344(4) 0.84321(3) 0.04752(17) Uani 1 1 d . . .
S5 S 1.23460(8) 0.80142(4) 0.80358(3) 0.04596(17) Uani 1 1 d . . .
S6 S 1.25879(8) 0.95412(4) 0.90514(3) 0.04277(16) Uani 1 1 d . . .
S7 S 2.15183(9) 0.56158(5) 0.31703(3) 0.0580(2) Uani 1 1 d . . .
S8 S 2.25129(8) 0.59346(4) 0.44871(3) 0.04895(17) Uani 1 1 d . . .
S9 S 2.12773(9) 0.73212(5) 0.35058(3) 0.0603(2) Uani 1 1 d . . .
S10 S 2.16135(8) 0.74764(5) 0.48090(3) 0.05457(19) Uani 1 1 d . . .
N1 N 0.9264(2) 0.59307(12) 0.13443(9) 0.0430(5) Uani 1 1 d . . .
N2 N 1.4233(2) 1.20023(11) 1.03264(9) 0.0380(5) Uani 1 1 d . . .
N3 N 1.2310(2) 0.62884(11) 0.63172(8) 0.0369(5) Uani 1 1 d . . .
N4 N 1.6457(2) 0.75463(13) 0.41024(9) 0.0464(5) Uani 1 1 d . . .
N5 N 0.9040(2) 0.95431(12) 0.76470(9) 0.0441(5) Uani 1 1 d . . .
C1 C 0.3872(3) 0.50625(14) 0.11897(10) 0.0400(6) Uani 1 1 d . . .
C2 C 0.4198(3) 0.58048(14) 0.12370(10) 0.0389(6) Uani 1 1 d . . .
C3 C 0.3379(3) 0.47538(16) 0.16572(11) 0.0530(7) Uani 1 1 d . . .
H3A H 0.3216 0.5165 0.1982 0.079 Uiso 1 1 calc R . .
H3B H 0.4168 0.4544 0.1787 0.079 Uiso 1 1 calc R . .
H3C H 0.2439 0.4356 0.1501 0.079 Uiso 1 1 calc R . .
C4 C 0.4250(3) 0.64787(15) 0.17838(12) 0.0534(7) Uani 1 1 d . . .
H4A H 0.3733 0.6296 0.2057 0.080 Uiso 1 1 calc R . .
H4B H 0.3747 0.6833 0.1686 0.080 Uiso 1 1 calc R . .
H4C H 0.5304 0.6737 0.1957 0.080 Uiso 1 1 calc R . .
C5 C 1.4564(3) 0.99018(16) 0.72709(11) 0.0452(6) Uani 1 1 d . . .
C6 C 1.4951(3) 1.05225(15) 0.77591(12) 0.0460(6) Uani 1 1 d . . .
C7 C 1.1423(3) 0.79984(15) 0.86412(11) 0.0444(6) Uani 1 1 d . . .
C8 C 1.1541(3) 0.86645(15) 0.90839(11) 0.0416(6) Uani 1 1 d . . .
C9 C 1.4741(3) 0.98964(17) 0.66633(12) 0.0611(8) Uani 1 1 d . . .
H9A H 1.5448 1.0367 0.6690 0.092 Uiso 1 1 calc R . .
H9B H 1.3757 0.9856 0.6453 0.092 Uiso 1 1 calc R . .
H9C H 1.5130 0.9463 0.6460 0.092 Uiso 1 1 calc R . .
C10 C 1.5710(4) 1.13328(16) 0.78047(14) 0.0680(9) Uani 1 1 d . . .
H10A H 1.5942 1.1330 0.7429 0.102 Uiso 1 1 calc R . .
H10B H 1.6645 1.1524 0.8084 0.102 Uiso 1 1 calc R . .
H10C H 1.5025 1.1661 0.7930 0.102 Uiso 1 1 calc R . .
C11 C 1.0563(3) 0.72142(15) 0.86096(12) 0.0589(8) Uani 1 1 d . . .
H11A H 1.0105 0.7260 0.8956 0.088 Uiso 1 1 calc R . .
H11B H 1.1263 0.6888 0.8582 0.088 Uiso 1 1 calc R . .
H11C H 0.9770 0.6992 0.8271 0.088 Uiso 1 1 calc R . .
C12 C 1.0858(3) 0.87513(17) 0.96329(12) 0.0574(8) Uani 1 1 d . . .
H12A H 1.0306 0.8253 0.9621 0.086 Uiso 1 1 calc R . .
H12B H 1.0164 0.9081 0.9663 0.086 Uiso 1 1 calc R . .
H12C H 1.1667 0.8976 0.9966 0.086 Uiso 1 1 calc R . .
C13 C 2.2215(3) 0.49332(16) 0.33918(12) 0.0537(7) Uani 1 1 d . . .
C14 C 2.2625(3) 0.50624(16) 0.39634(11) 0.0491(7) Uani 1 1 d . . .
C15 C 2.1386(3) 0.82150(18) 0.40525(13) 0.0575(8) Uani 1 1 d . . .
C16 C 2.1519(3) 0.82843(17) 0.46133(13) 0.0567(7) Uani 1 1 d . . .
C17 C 2.2307(4) 0.42094(18) 0.28955(12) 0.0727(9) Uani 1 1 d . . .
H17A H 2.2704 0.3873 0.3057 0.109 Uiso 1 1 calc R . .
H17B H 2.2979 0.4354 0.2645 0.109 Uiso 1 1 calc R . .
H17C H 2.1298 0.3946 0.2673 0.109 Uiso 1 1 calc R . .
C18 C 2.3206(3) 0.45229(18) 0.42107(13) 0.0642(8) Uani 1 1 d . . .
H18A H 2.3226 0.4061 0.3897 0.096 Uiso 1 1 calc R . .
H18B H 2.2536 0.4392 0.4466 0.096 Uiso 1 1 calc R . .
H18C H 2.4227 0.4770 0.4427 0.096 Uiso 1 1 calc R . .
C19 C 2.1343(4) 0.8877(2) 0.38327(15) 0.0827(11) Uani 1 1 d . . .
H19A H 2.1415 0.9341 0.4159 0.124 Uiso 1 1 calc R . .
H19B H 2.0393 0.8755 0.3571 0.124 Uiso 1 1 calc R . .
H19C H 2.2193 0.8953 0.3629 0.124 Uiso 1 1 calc R . .
C20 C 2.1600(4) 0.90160(19) 0.51225(14) 0.0791(10) Uani 1 1 d . . .
H20A H 2.1549 0.9427 0.4979 0.119 Uiso 1 1 calc R . .
H20B H 2.2551 0.9152 0.5386 0.119 Uiso 1 1 calc R . .
H20C H 2.0751 0.8933 0.5326 0.119 Uiso 1 1 calc R . .
C21 C 1.0089(4) 0.65936(19) 0.18885(13) 0.0734(9) Uani 1 1 d . . .
H21A H 1.1086 0.6823 0.1816 0.088 Uiso 1 1 calc R . .
H21B H 1.0268 0.6396 0.2200 0.088 Uiso 1 1 calc R . .
C22 C 0.9216(5) 0.7225(2) 0.20957(16) 0.1112(15) Uani 1 1 d . . .
H22A H 0.9807 0.7628 0.2444 0.167 Uiso 1 1 calc R . .
H22B H 0.8237 0.7007 0.2178 0.167 Uiso 1 1 calc R . .
H22C H 0.9059 0.7436 0.1795 0.167 Uiso 1 1 calc R . .
C23 C 1.0295(4) 0.53878(19) 0.12082(14) 0.0711(9) Uani 1 1 d . . .
H23A H 1.0569 0.5274 0.1556 0.085 Uiso 1 1 calc R . .
H23B H 1.1237 0.5648 0.1118 0.085 Uiso 1 1 calc R . .
C24 C 0.9610(5) 0.4630(2) 0.07042(16) 0.1050(14) Uani 1 1 d . . .
H24A H 1.0347 0.4321 0.0646 0.157 Uiso 1 1 calc R . .
H24B H 0.9355 0.4733 0.0354 0.157 Uiso 1 1 calc R . .
H24C H 0.8696 0.4357 0.0794 0.157 Uiso 1 1 calc R . .
C25 C 0.7716(3) 0.5549(2) 0.14319(15) 0.0745(10) Uani 1 1 d . . .
H25A H 0.7184 0.5151 0.1064 0.089 Uiso 1 1 calc R . .
H25B H 0.7114 0.5929 0.1540 0.089 Uiso 1 1 calc R . .
C26 C 0.7804(4) 0.5186(3) 0.19028(18) 0.1148(16) Uani 1 1 d . . .
H26A H 0.6783 0.4939 0.1932 0.172 Uiso 1 1 calc R . .
H26B H 0.8283 0.5580 0.2273 0.172 Uiso 1 1 calc R . .
H26C H 0.8401 0.4809 0.1800 0.172 Uiso 1 1 calc R . .
C27 C 0.8959(3) 0.62010(18) 0.08382(12) 0.0575(8) Uani 1 1 d . . .
H27A H 0.8172 0.6487 0.0914 0.069 Uiso 1 1 calc R . .
H27B H 0.8546 0.5750 0.0486 0.069 Uiso 1 1 calc R . .
C28 C 1.0347(4) 0.6704(2) 0.07225(16) 0.0861(11) Uani 1 1 d . . .
H28A H 1.0051 0.6840 0.0392 0.129 Uiso 1 1 calc R . .
H28B H 1.1132 0.6426 0.0642 0.129 Uiso 1 1 calc R . .
H28C H 1.0739 0.7166 0.1061 0.129 Uiso 1 1 calc R . .
C29 C 1.5652(3) 1.25504(15) 1.02688(12) 0.0509(7) Uani 1 1 d . . .
H29A H 1.5358 1.3001 1.0234 0.061 Uiso 1 1 calc R . .
H29B H 1.6391 1.2723 1.0627 0.061 Uiso 1 1 calc R . .
C30 C 1.6434(4) 1.22193(18) 0.97590(14) 0.0709(9) Uani 1 1 d . . .
H30A H 1.7312 1.2605 0.9758 0.106 Uiso 1 1 calc R . .
H30B H 1.5725 1.2060 0.9400 0.106 Uiso 1 1 calc R . .
H30C H 1.6762 1.1782 0.9794 0.106 Uiso 1 1 calc R . .
C31 C 1.4715(3) 1.13578(14) 1.04843(12) 0.0471(6) Uani 1 1 d . . .
H31A H 1.5096 1.1045 1.0153 0.057 Uiso 1 1 calc R . .
H31B H 1.5565 1.1591 1.0809 0.057 Uiso 1 1 calc R . .
C32 C 1.3488(3) 1.08338(14) 1.06476(12) 0.0496(7) Uani 1 1 d . . .
H32A H 1.3905 1.0448 1.0735 0.074 Uiso 1 1 calc R . .
H32B H 1.2646 1.0588 1.0327 0.074 Uiso 1 1 calc R . .
H32C H 1.3127 1.1130 1.0986 0.074 Uiso 1 1 calc R . .
C33 C 1.3107(3) 1.16388(14) 0.97546(11) 0.0441(6) Uani 1 1 d . . .
H33A H 1.3589 1.1319 0.9463 0.053 Uiso 1 1 calc R . .
H33B H 1.2213 1.1301 0.9812 0.053 Uiso 1 1 calc R . .
C34 C 1.2567(3) 1.21958(16) 0.95145(13) 0.0613(8) Uani 1 1 d . . .
H34A H 1.1869 1.1913 0.9153 0.092 Uiso 1 1 calc R . .
H34B H 1.3437 1.2526 0.9446 0.092 Uiso 1 1 calc R . .
H34C H 1.2050 1.2504 0.9792 0.092 Uiso 1 1 calc R . .
C35 C 1.3454(3) 1.24567(14) 1.07955(11) 0.0439(6) Uani 1 1 d . . .
H35A H 1.3160 1.2858 1.0678 0.053 Uiso 1 1 calc R . .
H35B H 1.2516 1.2113 1.0818 0.053 Uiso 1 1 calc R . .
C36 C 1.4419(4) 1.28285(16) 1.13991(12) 0.0619(8) Uani 1 1 d . . .
H36A H 1.3838 1.3102 1.1668 0.093 Uiso 1 1 calc R . .
H36B H 1.5336 1.3184 1.1387 0.093 Uiso 1 1 calc R . .
H36C H 1.4696 1.2436 1.1525 0.093 Uiso 1 1 calc R . .
C37 C 1.2825(3) 0.56020(14) 0.59373(11) 0.0455(6) Uani 1 1 d . . .
H37A H 1.3146 0.5709 0.5599 0.055 Uiso 1 1 calc R . .
H37B H 1.3719 0.5549 0.6157 0.055 Uiso 1 1 calc R . .
C38 C 1.1628(3) 0.48413(16) 0.57260(12) 0.0616(8) Uani 1 1 d . . .
H38A H 1.2057 0.4441 0.5492 0.092 Uiso 1 1 calc R . .
H38B H 1.0751 0.4878 0.5494 0.092 Uiso 1 1 calc R . .
H38C H 1.1316 0.4721 0.6057 0.092 Uiso 1 1 calc R . .
C39 C 1.3675(3) 0.69838(15) 0.65434(10) 0.0455(6) Uani 1 1 d . . .
H39A H 1.3372 0.7403 0.6824 0.055 Uiso 1 1 calc R . .
H39B H 1.4488 0.6856 0.6751 0.055 Uiso 1 1 calc R . .
C40 C 1.4326(3) 0.72689(16) 0.60837(12) 0.0576(7) Uani 1 1 d . . .
H40A H 1.5192 0.7705 0.6268 0.086 Uiso 1 1 calc R . .
H40B H 1.3548 0.7420 0.5886 0.086 Uiso 1 1 calc R . .
H40C H 1.4650 0.6863 0.5805 0.086 Uiso 1 1 calc R . .
C41 C 1.1697(3) 0.61377(16) 0.68365(11) 0.0532(7) Uani 1 1 d . . .
H41A H 1.1426 0.6599 0.7077 0.064 Uiso 1 1 calc R . .
H41B H 1.0759 0.5726 0.6692 0.064 Uiso 1 1 calc R . .
C42 C 1.2785(4) 0.59186(19) 0.72185(13) 0.0728(9) Uani 1 1 d . . .
H42A H 1.2295 0.5827 0.7531 0.109 Uiso 1 1 calc R . .
H42B H 1.3701 0.6331 0.7380 0.109 Uiso 1 1 calc R . .
H42C H 1.3052 0.5458 0.6988 0.109 Uiso 1 1 calc R . .
C43 C 1.1037(3) 0.64254(16) 0.59532(11) 0.0495(7) Uani 1 1 d . . .
H43A H 1.0156 0.5984 0.5845 0.059 Uiso 1 1 calc R . .
H43B H 1.1382 0.6454 0.5595 0.059 Uiso 1 1 calc R . .
C44 C 1.0520(3) 0.71542(17) 0.62536(13) 0.0642(8) Uani 1 1 d . . .
H44A H 0.9706 0.7196 0.5995 0.096 Uiso 1 1 calc R . .
H44B H 1.1374 0.7597 0.6350 0.096 Uiso 1 1 calc R . .
H44C H 1.0154 0.7129 0.6605 0.096 Uiso 1 1 calc R . .
C45 C 1.5465(3) 0.67673(17) 0.36951(12) 0.0610(8) Uani 1 1 d . . .
H45A H 1.4683 0.6854 0.3443 0.073 Uiso 1 1 calc R . .
H45B H 1.4939 0.6503 0.3929 0.073 Uiso 1 1 calc R . .
C46 C 1.6336(4) 0.6238(2) 0.33102(15) 0.0899(11) Uani 1 1 d . . .
H46A H 1.5625 0.5761 0.3068 0.135 Uiso 1 1 calc R . .
H46B H 1.7093 0.6134 0.3554 0.135 Uiso 1 1 calc R . .
H46C H 1.6838 0.6487 0.3067 0.135 Uiso 1 1 calc R . .
C47 C 1.7351(4) 0.79738(19) 0.37667(14) 0.0668(9) Uani 1 1 d . . .
H47A H 1.8036 0.7675 0.3573 0.080 Uiso 1 1 calc R . .
H47B H 1.7984 0.8463 0.4041 0.080 Uiso 1 1 calc R . .
C48 C 1.6341(5) 0.8133(2) 0.33066(16) 0.1031(13) Uani 1 1 d . . .
H48A H 1.6984 0.8412 0.3113 0.155 Uiso 1 1 calc R . .
H48B H 1.5668 0.8436 0.3495 0.155 Uiso 1 1 calc R . .
H48C H 1.5736 0.7652 0.3024 0.155 Uiso 1 1 calc R . .
C49 C 1.7652(3) 0.74531(19) 0.45282(13) 0.0660(8) Uani 1 1 d . . .
H49A H 1.8313 0.7960 0.4757 0.079 Uiso 1 1 calc R . .
H49B H 1.8289 0.7147 0.4306 0.079 Uiso 1 1 calc R . .
C50 C 1.7014(4) 0.7077(2) 0.49449(15) 0.0910(12) Uani 1 1 d . . .
H50A H 1.7850 0.7046 0.5200 0.137 Uiso 1 1 calc R . .
H50B H 1.6390 0.6566 0.4725 0.137 Uiso 1 1 calc R . .
H50C H 1.6398 0.7379 0.5174 0.137 Uiso 1 1 calc R . .
C51 C 1.5345(4) 0.7967(2) 0.44148(15) 0.0777(10) Uani 1 1 d . . .
H51A H 1.4808 0.7665 0.4623 0.093 Uiso 1 1 calc R . .
H51B H 1.4583 0.7998 0.4124 0.093 Uiso 1 1 calc R . .
C52 C 1.6088(4) 0.8781(2) 0.48478(17) 0.1061(14) Uani 1 1 d . . .
H52A H 1.5309 0.9006 0.5029 0.159 Uiso 1 1 calc R . .
H52B H 1.6593 0.9092 0.4644 0.159 Uiso 1 1 calc R . .
H52C H 1.6830 0.8757 0.5143 0.159 Uiso 1 1 calc R . .
C53 C 0.8135(3) 0.99800(16) 0.80742(12) 0.0526(7) Uani 1 1 d . . .
H53A H 0.7938 1.0400 0.7957 0.063 Uiso 1 1 calc R . .
H53B H 0.7145 0.9634 0.8043 0.063 Uiso 1 1 calc R . .
C54 C 0.8897(4) 1.03113(19) 0.87065(12) 0.0744(10) Uani 1 1 d . . .
H54A H 0.8247 1.0581 0.8942 0.112 Uiso 1 1 calc R . .
H54B H 0.9869 1.0664 0.8747 0.112 Uiso 1 1 calc R . .
H54C H 0.9060 0.9900 0.8834 0.112 Uiso 1 1 calc R . .
C55 C 0.9206(3) 0.88193(16) 0.77571(13) 0.0596(8) Uani 1 1 d . . .
H55A H 0.9703 0.8966 0.8159 0.072 Uiso 1 1 calc R . .
H55B H 0.9883 0.8587 0.7505 0.072 Uiso 1 1 calc R . .
C56 C 0.7718(4) 0.82147(18) 0.76568(16) 0.0850(11) Uani 1 1 d . . .
H56A H 0.7936 0.7780 0.7738 0.128 Uiso 1 1 calc R . .
H56B H 0.7228 0.8050 0.7257 0.128 Uiso 1 1 calc R . .
H56C H 0.7046 0.8431 0.7912 0.128 Uiso 1 1 calc R . .
C57 C 0.8156(3) 0.93555(18) 0.70485(11) 0.0604(8) Uani 1 1 d . . .
H57A H 0.8078 0.9835 0.6998 0.073 Uiso 1 1 calc R . .
H57B H 0.7119 0.9061 0.7027 0.073 Uiso 1 1 calc R . .
C58 C 0.8856(5) 0.8901(2) 0.65464(14) 0.1084(15) Uani 1 1 d . . .
H58A H 0.8224 0.8805 0.6181 0.163 Uiso 1 1 calc R . .
H58B H 0.8913 0.8418 0.6585 0.163 Uiso 1 1 calc R . .
H58C H 0.9873 0.9193 0.6556 0.163 Uiso 1 1 calc R . .
C59 C 1.0667(3) 1.00181(17) 0.77251(13) 0.0579(8) Uani 1 1 d . . .
H59A H 1.1180 1.0119 0.8117 0.070 Uiso 1 1 calc R . .
H59B H 1.1213 0.9714 0.7451 0.070 Uiso 1 1 calc R . .
C60 C 1.0799(4) 1.0780(2) 0.76360(17) 0.0872(11) Uani 1 1 d . . .
H60A H 1.1867 1.1044 0.7697 0.131 Uiso 1 1 calc R . .
H60B H 1.0283 1.1093 0.7910 0.131 Uiso 1 1 calc R . .
H60C H 1.0332 1.0689 0.7244 0.131 Uiso 1 1 calc R . .

loop_
_atom_site_aniso_label
_atom_site_aniso_U_11
_atom_site_aniso_U_22
_atom_site_aniso_U_33
_atom_site_aniso_U_23
_atom_site_aniso_U_13
_atom_site_aniso_U_12
Ni1 0.0342(2) 0.0320(2) 0.0378(2) 0.0160(2) -0.00005(18) 0.00573(19)
Ni2 0.03912(18) 0.03664(18) 0.03658(18) 0.00790(14) 0.00149(14) 0.01360(15)
Ni3 0.03389(18) 0.0654(2) 0.03662(18) 0.02146(17) 0.00293(14) 0.00349(17)
S1 0.0573(4) 0.0339(3) 0.0426(4) 0.0178(3) 0.0094(3) 0.0084(3)
S2 0.0406(4) 0.0347(3) 0.0525(4) 0.0200(3) 0.0064(3) 0.0104(3)
S3 0.0495(4) 0.0419(4) 0.0400(4) 0.0087(3) 0.0062(3) 0.0121(3)
S4 0.0488(4) 0.0396(4) 0.0464(4) 0.0068(3) 0.0043(3) 0.0095(3)
S5 0.0565(4) 0.0372(4) 0.0399(4) 0.0070(3) 0.0037(3) 0.0152(3)
S6 0.0476(4) 0.0384(4) 0.0388(4) 0.0077(3) 0.0047(3) 0.0140(3)
S7 0.0585(5) 0.0685(5) 0.0360(4) 0.0176(4) 0.0004(3) -0.0035(4)
S8 0.0454(4) 0.0655(5) 0.0351(4) 0.0185(3) 0.0050(3) 0.0114(3)
S9 0.0552(5) 0.0843(6) 0.0469(4) 0.0337(4) 0.0021(3) 0.0142(4)
S10 0.0521(4) 0.0729(5) 0.0432(4) 0.0243(4) 0.0093(3) 0.0185(4)
N1 0.0318(11) 0.0566(14) 0.0440(12) 0.0209(11) 0.0026(9) 0.0146(10)
N2 0.0364(11) 0.0295(11) 0.0455(12) 0.0133(9) 0.0012(9) 0.0052(9)
N3 0.0386(11) 0.0389(12) 0.0298(10) 0.0097(9) 0.0053(9) 0.0068(9)
N4 0.0312(11) 0.0567(14) 0.0504(13) 0.0213(11) 0.0054(10) 0.0059(10)
N5 0.0399(12) 0.0485(13) 0.0463(13) 0.0187(11) 0.0012(10) 0.0155(11)
C1 0.0373(14) 0.0450(15) 0.0404(14) 0.0172(12) 0.0042(11) 0.0130(12)
C2 0.0295(13) 0.0425(15) 0.0436(14) 0.0127(12) 0.0020(11) 0.0125(11)
C3 0.0608(18) 0.0604(19) 0.0505(17) 0.0289(15) 0.0180(14) 0.0237(15)
C4 0.0418(15) 0.0492(17) 0.0620(18) 0.0094(14) 0.0103(13) 0.0123(13)
C5 0.0418(15) 0.0524(17) 0.0471(16) 0.0216(14) 0.0041(12) 0.0188(13)
C6 0.0444(15) 0.0444(16) 0.0529(17) 0.0204(14) 0.0027(12) 0.0158(13)
C7 0.0375(14) 0.0462(16) 0.0464(15) 0.0161(13) -0.0005(11) 0.0076(12)
C8 0.0359(14) 0.0436(15) 0.0428(15) 0.0127(12) 0.0002(11) 0.0114(12)
C9 0.065(2) 0.070(2) 0.0549(18) 0.0299(16) 0.0033(15) 0.0192(17)
C10 0.079(2) 0.0525(19) 0.075(2) 0.0306(17) 0.0022(17) 0.0142(17)
C11 0.0595(19) 0.0470(18) 0.0590(18) 0.0130(15) 0.0017(14) 0.0025(15)
C12 0.0499(17) 0.0604(19) 0.0569(18) 0.0156(15) 0.0128(14) 0.0099(15)
C13 0.0462(16) 0.0588(18) 0.0454(16) 0.0144(14) 0.0098(13) -0.0041(14)
C14 0.0381(15) 0.0596(18) 0.0442(16) 0.0165(14) 0.0093(12) 0.0024(13)
C15 0.0373(16) 0.070(2) 0.069(2) 0.0363(17) 0.0013(14) 0.0039(14)
C16 0.0380(16) 0.064(2) 0.064(2) 0.0234(16) 0.0021(14) 0.0062(14)
C17 0.083(2) 0.076(2) 0.0481(18) 0.0125(17) 0.0174(16) 0.0096(19)
C18 0.0526(18) 0.080(2) 0.063(2) 0.0251(18) 0.0139(15) 0.0215(17)
C19 0.075(2) 0.088(3) 0.099(3) 0.057(2) 0.010(2) 0.012(2)
C20 0.080(2) 0.071(2) 0.077(2) 0.019(2) 0.0051(19) 0.0154(19)
C21 0.071(2) 0.080(2) 0.059(2) 0.0146(18) -0.0138(16) 0.0218(19)
C22 0.153(4) 0.098(3) 0.074(3) -0.002(2) -0.014(2) 0.079(3)
C23 0.059(2) 0.085(2) 0.076(2) 0.0248(19) 0.0088(17) 0.0390(19)
C24 0.143(4) 0.082(3) 0.081(3) 0.007(2) 0.000(2) 0.051(3)
C25 0.0411(17) 0.114(3) 0.094(3) 0.072(2) 0.0108(16) 0.0173(18)
C26 0.083(3) 0.191(5) 0.141(4) 0.137(4) 0.044(3) 0.046(3)
C27 0.0461(17) 0.082(2) 0.0536(17) 0.0351(16) 0.0101(13) 0.0174(16)
C28 0.061(2) 0.108(3) 0.101(3) 0.058(2) 0.024(2) 0.007(2)
C29 0.0384(15) 0.0395(15) 0.0696(19) 0.0209(14) 0.0041(13) -0.0022(12)
C30 0.057(2) 0.061(2) 0.100(3) 0.0359(19) 0.0320(18) 0.0051(16)
C31 0.0438(15) 0.0377(15) 0.0605(17) 0.0188(13) 0.0013(13) 0.0121(12)
C32 0.0569(17) 0.0405(15) 0.0543(17) 0.0233(13) 0.0032(13) 0.0104(13)
C33 0.0417(15) 0.0396(15) 0.0443(15) 0.0133(12) 0.0007(12) 0.0009(12)
C34 0.069(2) 0.0510(18) 0.0587(19) 0.0259(15) -0.0132(15) 0.0018(15)
C35 0.0461(15) 0.0367(14) 0.0503(16) 0.0165(13) 0.0070(12) 0.0116(12)
C36 0.079(2) 0.0483(18) 0.0502(18) 0.0107(14) 0.0014(15) 0.0134(16)
C37 0.0461(15) 0.0452(16) 0.0411(15) 0.0087(12) 0.0106(12) 0.0119(13)
C38 0.072(2) 0.0424(17) 0.0598(19) 0.0082(14) 0.0135(16) 0.0059(15)
C39 0.0471(16) 0.0421(15) 0.0391(14) 0.0104(12) 0.0002(12) 0.0027(13)
C40 0.0585(18) 0.0530(18) 0.0530(17) 0.0174(15) 0.0107(14) -0.0020(14)
C41 0.0649(19) 0.0502(17) 0.0422(15) 0.0140(13) 0.0212(14) 0.0081(14)
C42 0.109(3) 0.071(2) 0.0483(18) 0.0330(17) 0.0143(18) 0.025(2)
C43 0.0417(15) 0.0605(18) 0.0429(15) 0.0153(14) 0.0012(12) 0.0129(14)
C44 0.0604(19) 0.072(2) 0.065(2) 0.0224(17) 0.0072(15) 0.0294(17)
C45 0.0497(18) 0.065(2) 0.0584(19) 0.0193(16) 0.0030(14) -0.0002(15)
C46 0.098(3) 0.071(2) 0.088(3) 0.008(2) 0.014(2) 0.029(2)
C47 0.060(2) 0.071(2) 0.074(2) 0.0381(18) 0.0113(16) 0.0035(17)
C48 0.138(4) 0.096(3) 0.085(3) 0.054(2) -0.007(2) 0.024(3)
C49 0.0535(19) 0.082(2) 0.0614(19) 0.0320(18) -0.0042(15) 0.0085(17)
C50 0.105(3) 0.104(3) 0.066(2) 0.049(2) 0.002(2) 0.005(2)
C51 0.0507(19) 0.082(3) 0.084(2) 0.005(2) 0.0114(17) 0.0192(18)
C52 0.088(3) 0.084(3) 0.108(3) -0.016(2) 0.007(2) 0.025(2)
C53 0.0426(16) 0.0559(18) 0.0578(18) 0.0163(15) 0.0082(13) 0.0154(14)
C54 0.074(2) 0.079(2) 0.054(2) 0.0116(18) 0.0089(16) 0.0048(19)
C55 0.063(2) 0.0496(18) 0.069(2) 0.0262(16) -0.0043(15) 0.0175(15)
C56 0.090(3) 0.056(2) 0.102(3) 0.034(2) -0.008(2) 0.0028(19)
C57 0.0595(19) 0.077(2) 0.0479(17) 0.0210(16) -0.0006(14) 0.0283(17)
C58 0.124(3) 0.150(4) 0.052(2) 0.015(2) 0.017(2) 0.067(3)
C59 0.0407(16) 0.066(2) 0.076(2) 0.0345(17) 0.0094(14) 0.0175(15)
C60 0.067(2) 0.094(3) 0.126(3) 0.074(3) 0.016(2) 0.014(2)

loop_
_atom_type_symbol
_atom_type_description
_atom_type_scat_dispersion_real
_atom_type_scat_dispersion_imag
_atom_type_scat_source
C C 0.0033 0.0016 'International Tables Vol C Tables 4.2.6.8 and 6.1.1.4'
H H 0.0000 0.0000 'International Tables Vol C Tables 4.2.6.8 and 6.1.1.4'
N N 0.0061 0.0033 'International Tables Vol C Tables 4.2.6.8 and 6.1.1.4'
S S 0.1246 0.1234 'International Tables Vol C Tables 4.2.6.8 and 6.1.1.4'
Ni Ni 0.3393 1.1124 'International Tables Vol C Tables 4.2.6.8 and 6.1.1.4'

loop_
_geom_angle_atom_site_label_1
_geom_angle_atom_site_label_2
_geom_angle_atom_site_label_3
_geom_angle
_geom_angle_site_symmetry_1
_geom_angle_site_symmetry_3
_geom_angle_publ_flag
S1 Ni1 S1 180.00(3) . 2_665 yes
S1 Ni1 S2 89.83(2) . . yes
S1 Ni1 S2 90.17(2) 2_665 . yes
S1 Ni1 S2 90.17(2) . 2_665 yes
S1 Ni1 S2 89.83(2) 2_665 2_665 yes
S2 Ni1 S2 180.00(3) . 2_665 yes
S6 Ni2 S4 89.07(3) . . yes
S6 Ni2 S5 90.23(3) . . yes
S4 Ni2 S5 174.71(3) . . yes
S6 Ni2 S3 168.01(3) . . yes
S4 Ni2 S3 90.06(3) . . yes
S5 Ni2 S3 91.71(3) . . yes
S8 Ni3 S9 168.54(3) . . yes
S8 Ni3 S10 89.14(3) . . yes
S9 Ni3 S10 90.39(3) . . yes
S8 Ni3 S7 90.37(3) . . yes
S9 Ni3 S7 90.97(3) . . yes
S10 Ni3 S7 175.56(3) . . yes
C1 S1 Ni1 104.93(9) . . yes
C2 S2 Ni1 104.77(8) . . yes
C5 S3 Ni2 104.80(9) . . yes
C6 S4 Ni2 104.92(10) . . yes
C7 S5 Ni2 105.23(9) . . yes
C8 S6 Ni2 105.28(8) . . yes
C13 S7 Ni3 104.40(9) . . yes
C14 S8 Ni3 105.37(10) . . yes
C15 S9 Ni3 104.33(10) . . yes
C16 S10 Ni3 104.57(10) . . yes
C25 N1 C23 112.0(2) . . yes
C25 N1 C21 111.1(2) . . yes
C23 N1 C21 106.1(2) . . yes
C25 N1 C27 105.85(19) . . yes
C23 N1 C27 110.5(2) . . yes
C21 N1 C27 111.4(2) . . yes
C35 N2 C33 108.88(18) . . yes
C35 N2 C29 108.45(19) . . yes
C33 N2 C29 110.99(19) . . yes
C35 N2 C31 111.03(19) . . yes
C33 N2 C31 108.26(18) . . yes
C29 N2 C31 109.24(18) . . yes
C43 N3 C39 111.36(19) . . yes
C43 N3 C37 108.46(18) . . yes
C39 N3 C37 108.80(18) . . yes
C43 N3 C41 108.51(19) . . yes
C39 N3 C41 108.55(18) . . yes
C37 N3 C41 111.18(19) . . yes
C47 N4 C51 112.5(2) . . yes
C47 N4 C49 105.5(2) . . yes
C51 N4 C49 111.5(2) . . yes
C47 N4 C45 111.1(2) . . yes
C51 N4 C45 105.1(2) . . yes
C49 N4 C45 111.2(2) . . yes
C57 N5 C59 112.2(2) . . yes
C57 N5 C55 111.5(2) . . yes
C59 N5 C55 105.3(2) . . yes
C57 N5 C53 105.76(19) . . yes
C59 N5 C53 111.1(2) . . yes
C55 N5 C53 111.0(2) . . yes
C2 C1 C3 126.0(2) . . yes
C2 C1 S1 119.26(19) . . yes
C3 C1 S1 114.78(19) . . yes
C1 C2 C4 125.5(2) . . yes
C1 C2 S2 119.88(19) . . yes
C4 C2 S2 114.58(19) . . yes
C6 C5 C9 125.7(3) . . yes
C6 C5 S3 119.6(2) . . yes
C9 C5 S3 114.7(2) . . yes
C5 C6 C10 126.0(3) . . yes
C5 C6 S4 120.0(2) . . yes
C10 C6 S4 114.0(2) . . yes
C8 C7 C11 125.5(2) . . yes
C8 C7 S5 119.3(2) . . yes
C11 C7 S5 115.18(19) . . yes
C7 C8 C12 126.1(2) . . yes
C7 C8 S6 119.9(2) . . yes
C12 C8 S6 114.03(19) . . yes
C14 C13 C17 124.2(3) . . yes
C14 C13 S7 120.5(2) . . yes
C17 C13 S7 115.3(2) . . yes
C13 C14 C18 125.9(3) . . yes
C13 C14 S8 119.3(2) . . yes
C18 C14 S8 114.8(2) . . yes
C16 C15 C19 124.4(3) . . yes
C16 C15 S9 120.5(2) . . yes
C19 C15 S9 115.1(2) . . yes
C15 C16 C20 125.6(3) . . yes
C15 C16 S10 119.6(2) . . yes
C20 C16 S10 114.8(2) . . yes
N1 C21 C22 114.0(3) . . yes
N1 C23 C24 115.1(3) . . yes
N1 C25 C26 113.3(2) . . yes
N1 C27 C28 115.2(2) . . yes
C30 C29 N2 115.4(2) . . yes
C32 C31 N2 116.1(2) . . yes
C34 C33 N2 115.6(2) . . yes
C36 C35 N2 115.0(2) . . yes
C38 C37 N3 115.3(2) . . yes
C40 C39 N3 115.6(2) . . yes
C42 C41 N3 115.4(2) . . yes
N3 C43 C44 114.7(2) . . yes
N4 C45 C46 115.0(2) . . yes
N4 C47 C48 114.0(3) . . yes
N4 C49 C50 115.2(3) . . yes
N4 C51 C52 114.6(3) . . yes
C54 C53 N5 115.5(2) . . yes
N5 C55 C56 115.4(2) . . yes
N5 C57 C58 114.7(2) . . yes
C60 C59 N5 115.1(2) . . yes

loop_
_geom_bond_atom_site_label_1
_geom_bond_atom_site_label_2
_geom_bond_distance
_geom_bond_site_symmetry_2
_geom_bond_publ_flag
Ni1 S1 2.1797(6) . yes
Ni1 S1 2.1797(6) 2_665 yes
Ni1 S2 2.1815(6) . yes
Ni1 S2 2.1815(6) 2_665 yes
Ni2 S6 2.1744(7) . yes
Ni2 S4 2.1753(8) . yes
Ni2 S5 2.1780(8) . yes
Ni2 S3 2.1788(7) . yes
Ni3 S8 2.1759(8) . yes
Ni3 S9 2.1781(8) . yes
Ni3 S10 2.1796(8) . yes
Ni3 S7 2.1884(8) . yes
S1 C1 1.769(2) . yes
S2 C2 1.761(2) . yes
S3 C5 1.763(3) . yes
S4 C6 1.760(3) . yes
S5 C7 1.766(3) . yes
S6 C8 1.760(3) . yes
S7 C13 1.757(3) . yes
S8 C14 1.754(3) . yes
S9 C15 1.756(3) . yes
S10 C16 1.760(3) . yes
N1 C25 1.497(3) . yes
N1 C23 1.498(3) . yes
N1 C21 1.501(3) . yes
N1 C27 1.513(3) . yes
N2 C35 1.512(3) . yes
N2 C33 1.517(3) . yes
N2 C29 1.518(3) . yes
N2 C31 1.523(3) . yes
N3 C43 1.508(3) . yes
N3 C39 1.512(3) . yes
N3 C37 1.514(3) . yes
N3 C41 1.515(3) . yes
N4 C47 1.502(3) . yes
N4 C51 1.508(3) . yes
N4 C49 1.511(3) . yes
N4 C45 1.518(3) . yes
N5 C57 1.501(3) . yes
N5 C59 1.511(3) . yes
N5 C55 1.512(3) . yes
N5 C53 1.515(3) . yes
C1 C2 1.337(3) . yes
C1 C3 1.506(3) . yes
C2 C4 1.505(3) . yes
C5 C6 1.330(4) . yes
C5 C9 1.508(3) . yes
C6 C10 1.506(4) . yes
C7 C8 1.343(3) . yes
C7 C11 1.498(4) . yes
C8 C12 1.500(3) . yes
C13 C14 1.345(4) . yes
C13 C17 1.527(4) . yes
C14 C18 1.500(4) . yes
C15 C16 1.329(4) . yes
C15 C19 1.522(4) . yes
C16 C20 1.512(4) . yes
C21 C22 1.535(4) . yes
C23 C24 1.518(4) . yes
C25 C26 1.529(4) . yes
C27 C28 1.514(4) . yes
C29 C30 1.505(4) . yes
C31 C32 1.498(3) . yes
C33 C34 1.503(3) . yes
C35 C36 1.511(4) . yes
C37 C38 1.508(4) . yes
C39 C40 1.511(3) . yes
C41 C42 1.507(4) . yes
C43 C44 1.520(3) . yes
C45 C46 1.528(4) . yes
C47 C48 1.533(4) . yes
C49 C50 1.512(4) . yes
C51 C52 1.524(4) . yes
C53 C54 1.506(4) . yes
C55 C56 1.512(4) . yes
C57 C58 1.519(4) . yes
C59 C60 1.509(4) . yes
